data_4102808
loop_
_publ_author_name
'Ismail Hijazi'
'Thierry Roisnel'
'Pascale Even-Hernandez'
'Eric Furet'
'Jean-Fran\,cois Halet'
'Olivier Cador'
'Bernard Boitrel'

_publ_section_title
;
 Characterization of a Six-Coordinate Ferrous High-Spin Heme with Both
 Intramolecular Axial Carboxylic Acid and Pyridine
;
_journal_name_full 'Journal of the American Chemical Society'
_journal_page_first 10652
_journal_page_last 10653
_journal_paper_doi 10.1021/ja103825g
_journal_volume 132
_journal_year 2010
_chemical_absolute_configuration ad
_chemical_compound_source 'synthesis as described'
_chemical_formula_moiety 'C88 H64 Fe N12 O4, 4(C H Cl3)'
_chemical_formula_sum 'C92 H68 Cl12 Fe N12 O4 S0'
_chemical_formula_weight 1886.83
_chemical_name_systematic
;
 ?
;
_space_group_IT_number 4
_symmetry_cell_setting monoclinic
_symmetry_Int_Tables_number 4
_symmetry_space_group_name_Hall 'P 2yb'
_symmetry_space_group_name_H-M 'P 1 21 1'
_atom_sites_solution_hydrogens geom
_atom_sites_solution_primary direct
_atom_sites_solution_secondary difmap
_audit_conform_dict_location ftp://ftp.iucr.org/pub/cif_core.dic
_audit_conform_dict_name cif_core.dic
_audit_conform_dict_version 2.3
_audit_creation_date 2010-04-06T10:43:08-00:00
_audit_creation_method 'WinGX routine CIF_UPDATE'
_cell_angle_alpha 90
_cell_angle_beta 110.157(3)
_cell_angle_gamma 90
_cell_formula_units_Z 2
_cell_length_a 14.3242(6)
_cell_length_b 16.2707(9)
_cell_length_c 19.9354(10)
_cell_measurement_reflns_used 8267
_cell_measurement_temperature 100(2)
_cell_measurement_theta_max 25.45
_cell_measurement_theta_min 2.49
_cell_measurement_wavelength 0.71073
_cell_volume 4361.7(4)
_computing_cell_refinement 'Bruker SMART (Bruker, 2002)'
_computing_data_collection 'Bruker SAINT (Bruker, 2002)'
_computing_data_reduction 'Bruker SAINT (Bruker, 2002)'
_computing_molecular_graphics 'Ortep-3 for Windows (Farrugia, 1997)'
_computing_publication_material
;
           WinGX publication routines (Farrugia, 1999),
           CRYSCAL (T. Roisnel, local program)
;
_computing_structure_refinement 'SHELXL-97 (Sheldrick, 1997)'
_computing_structure_solution 'SIR97 (Altomare et al., 1999))'
_diffrn_ambient_temperature 100(2)
_diffrn_detector 'CCD plate'
_diffrn_measured_fraction_theta_full 0.993
_diffrn_measured_fraction_theta_max 0.993
_diffrn_measurement_device_type 'APEXII, Bruker-AXS'
_diffrn_measurement_method 'CCD rotation images, thin slices'
_diffrn_radiation_monochromator graphite
_diffrn_radiation_probe x-ray
_diffrn_radiation_type MoK\a
_diffrn_radiation_wavelength 0.71073
_diffrn_reflns_av_R_equivalents 0.0543
_diffrn_reflns_av_unetI/netI 0.0989
_diffrn_reflns_limit_h_max 18
_diffrn_reflns_limit_h_min -18
_diffrn_reflns_limit_k_max 21
_diffrn_reflns_limit_k_min -21
_diffrn_reflns_limit_l_max 23
_diffrn_reflns_limit_l_min -25
_diffrn_reflns_number 36856
_diffrn_reflns_theta_full 27.48
_diffrn_reflns_theta_max 27.48
_diffrn_reflns_theta_min 2.93
_exptl_absorpt_coefficient_mu 0.600
_exptl_absorpt_correction_T_max 0.982
_exptl_absorpt_correction_T_min 0.552
_exptl_absorpt_correction_type multi-scan
_exptl_absorpt_process_details
;
  [Sheldrick, G.M. (2002). SADABS Bruker AXS Inc., Madison, Wisconsin, USA]
;
_exptl_crystal_colour red
_exptl_crystal_density_diffrn 1.437
_exptl_crystal_density_method 'not measured'
_exptl_crystal_description prism
_exptl_crystal_F_000 1932
_exptl_crystal_size_max 0.16
_exptl_crystal_size_mid 0.07
_exptl_crystal_size_min 0.03
_refine_diff_density_max 1.787
_refine_diff_density_min -0.8
_refine_diff_density_rms 0.103
_refine_ls_abs_structure_details 'Flack H D (1983), Acta Cryst. A39, 876-881'
_refine_ls_abs_structure_Flack 0.61(2)
_refine_ls_extinction_method none
_refine_ls_goodness_of_fit_ref 1.031
_refine_ls_hydrogen_treatment constr
_refine_ls_matrix_type full
_refine_ls_number_parameters 1061
_refine_ls_number_reflns 19815
_refine_ls_number_restraints 4
_refine_ls_restrained_S_all 1.031
_refine_ls_R_factor_all 0.1089
_refine_ls_R_factor_gt 0.0669
_refine_ls_shift/su_max 0.002
_refine_ls_shift/su_mean 0
_refine_ls_structure_factor_coef Fsqd
_refine_ls_weighting_details 'calc w=1/[\s^2^(Fo^2^)+(0.0737P)^2^+7.3550P] where P=(Fo^2^+2Fc^2^)/3'
_refine_ls_weighting_scheme calc
_refine_ls_wR_factor_gt 0.1513
_refine_ls_wR_factor_ref 0.1733
_reflns_number_gt 14120
_reflns_number_total 19815
_reflns_threshold_expression >2sigma(I)
_cod_data_source_file ja103825g_si_003.cif
_cod_data_source_block job
_cod_original_sg_symbol_H-M 'P 21'
_cod_database_code 4102808

loop_
_symmetry_equiv_pos_as_xyz
'x, y, z'
'-x, y+1/2, -z'

loop_
_atom_site_label
_atom_site_type_symbol
_atom_site_fract_x
_atom_site_fract_y
_atom_site_fract_z
_atom_site_U_iso_or_equiv
_atom_site_adp_type
_atom_site_occupancy
_atom_site_symmetry_multiplicity
_atom_site_calc_flag
_atom_site_refinement_flags
N1 N 0.8343(3) 0.3430(2) 0.8306(2) 0.0147(9) Uani 1 1 d .
N2 N 0.6977(3) 0.2209(3) 0.8365(2) 0.0133(8) Uani 1 1 d .
N3 N 0.6607(3) 0.1807(2) 0.6914(2) 0.0141(9) Uani 1 1 d .
N4 N 0.7961(3) 0.3037(2) 0.6855(2) 0.0128(8) Uani 1 1 d .
C1 C 0.8414(4) 0.3556(3) 0.9014(3) 0.0156(10) Uani 1 1 d .
C2 C 0.7872(4) 0.3137(3) 0.9372(3) 0.0167(11) Uani 1 1 d .
C3 C 0.7200(4) 0.2502(3) 0.9050(3) 0.0138(10) Uani 1 1 d .
C4 C 0.6643(4) 0.2055(3) 0.9422(3) 0.0157(10) Uani 1 1 d .
H4 H 0.6652 0.2158 0.9893 0.019 Uiso 1 1 calc R
C5 C 0.6112(4) 0.1466(3) 0.8971(3) 0.0173(11) Uani 1 1 d .
H5 H 0.5692 0.1066 0.9068 0.021 Uiso 1 1 calc R
C6 C 0.6314(4) 0.1567(3) 0.8305(3) 0.0142(10) Uani 1 1 d .
C7 C 0.5887(4) 0.1071(3) 0.7711(3) 0.0156(10) Uani 1 1 d .
C8 C 0.6008(4) 0.1196(3) 0.7052(3) 0.0154(11) Uani 1 1 d .
C9 C 0.5661(4) 0.0632(3) 0.6455(3) 0.0174(11) Uani 1 1 d .
H9 H 0.5221 0.0182 0.641 0.021 Uiso 1 1 calc R
C10 C 0.6079(4) 0.0865(3) 0.5973(3) 0.0162(11) Uani 1 1 d .
H10 H 0.6001 0.0605 0.553 0.019 Uiso 1 1 calc R
C11 C 0.6672(4) 0.1591(3) 0.6262(3) 0.0139(10) Uani 1 1 d .
C12 C 0.7279(4) 0.1968(3) 0.5935(3) 0.0131(10) Uani 1 1 d .
C13 C 0.7840(3) 0.2684(3) 0.6207(3) 0.0141(10) Uani 1 1 d .
C14 C 0.8321(4) 0.3164(3) 0.5814(3) 0.0174(11) Uani 1 1 d .
H14 H 0.8354 0.304 0.5357 0.021 Uiso 1 1 calc R
C15 C 0.8714(4) 0.3823(3) 0.6219(3) 0.0158(11) Uani 1 1 d .
H15 H 0.906 0.4263 0.6095 0.019 Uiso 1 1 calc R
C16 C 0.8511(4) 0.3738(3) 0.6876(3) 0.0158(10) Uani 1 1 d .
C17 C 0.8848(4) 0.4281(3) 0.7461(3) 0.0161(10) Uani 1 1 d .
C18 C 0.8806(4) 0.4108(3) 0.8141(3) 0.0140(10) Uani 1 1 d .
C19 C 0.9186(4) 0.4648(3) 0.8745(3) 0.0206(12) Uani 1 1 d .
H19 H 0.9533 0.5149 0.8761 0.025 Uiso 1 1 calc R
C20 C 0.8952(4) 0.4301(3) 0.9294(3) 0.0194(11) Uani 1 1 d .
H20 H 0.9112 0.4511 0.9765 0.023 Uiso 1 1 calc R
C21 C 0.7860(4) 0.3465(3) 1.0072(3) 0.0194(11) Uani 1 1 d .
C22 C 0.7005(4) 0.3898(3) 1.0073(3) 0.0210(12) Uani 1 1 d .
H22 H 0.646 0.3965 0.964 0.025 Uiso 1 1 calc R
C23 C 0.6959(5) 0.4226(3) 1.0704(3) 0.0260(13) Uani 1 1 d .
H23 H 0.6388 0.4525 1.0699 0.031 Uiso 1 1 calc R
C24 C 0.7718(5) 0.4122(4) 1.1322(3) 0.0298(14) Uani 1 1 d .
H24 H 0.7668 0.4338 1.1751 0.036 Uiso 1 1 calc R
C25 C 0.8576(5) 0.3705(4) 1.1346(3) 0.0267(13) Uani 1 1 d .
H25 H 0.9111 0.3645 1.1786 0.032 Uiso 1 1 calc R
C26 C 0.8645(4) 0.3372(3) 1.0712(3) 0.0181(11) Uani 1 1 d .
N27 N 0.9496(3) 0.2918(3) 1.0713(2) 0.0214(10) Uani 1 1 d .
H27 H 0.94 0.255 1.0373 0.026 Uiso 1 1 calc R
C28 C 1.0430(4) 0.2991(3) 1.1178(3) 0.0218(12) Uani 1 1 d .
O29 O 1.0662(3) 0.3421(3) 1.1711(2) 0.0331(10) Uani 1 1 d .
C30 C 1.1187(4) 0.2444(3) 1.1033(3) 0.0199(12) Uani 1 1 d .
C31 C 1.2044(5) 0.2242(4) 1.1615(3) 0.0297(13) Uani 1 1 d .
H31 H 1.2134 0.2458 1.2076 0.036 Uiso 1 1 calc R
C32 C 1.2755(4) 0.1729(4) 1.1516(3) 0.0285(13) Uani 1 1 d .
H32 H 1.3331 0.159 1.191 0.034 Uiso 1 1 calc R
C33 C 1.2628(4) 0.1415(4) 1.0840(3) 0.0258(13) Uani 1 1 d .
H33 H 1.3116 0.1056 1.078 0.031 Uiso 1 1 calc R
C34 C 1.1806(4) 0.1616(3) 1.0257(3) 0.0243(12) Uani 1 1 d .
C35 C 1.1089(4) 0.2140(3) 1.0355(3) 0.0234(12) Uani 1 1 d .
H35 H 1.0527 0.2293 0.9955 0.028 Uiso 1 1 calc R
C36 C 1.1652(4) 0.1291(3) 0.9514(3) 0.0219(12) Uani 1 1 d .
H36A H 1.2157 0.0863 0.9546 0.026 Uiso 1 1 calc R
H36B H 1.0988 0.1029 0.9321 0.026 Uiso 1 1 calc R
N37 N 1.1724(3) 0.1941(3) 0.9012(2) 0.0215(10) Uani 1 1 d .
C41 C 0.9150(4) 0.5129(3) 0.7313(3) 0.0256(5) Uani 1 1 d D
C42 C 0.8397(5) 0.5714(3) 0.7090(3) 0.0256(5) Uani 1 1 d D
H42 H 0.7737 0.5564 0.7045 0.031 Uiso 1 1 calc R
C43 C 0.8597(4) 0.6522(3) 0.6929(3) 0.0256(5) Uani 1 1 d D
H43 H 0.8082 0.6921 0.6785 0.031 Uiso 1 1 calc R
C44 C 0.9557(4) 0.6723(3) 0.6985(3) 0.0256(5) Uani 1 1 d D
H44 H 0.9697 0.7262 0.6865 0.031 Uiso 1 1 calc R
C45 C 1.0322(5) 0.6151(3) 0.7214(3) 0.0256(5) Uani 1 1 d D
H45 H 1.0981 0.6305 0.7262 0.031 Uiso 1 1 calc R
C46 C 1.0119(5) 0.5346(3) 0.7375(3) 0.0256(5) Uani 1 1 d D
N47 N 1.0871(3) 0.4732(3) 0.7616(2) 0.0222(10) Uani 1 1 d .
H47 H 1.0676 0.4252 0.7722 0.027 Uiso 1 1 calc R
C48 C 1.1853(4) 0.4797(4) 0.7704(3) 0.0221(12) Uani 1 1 d .
O49 O 1.2197(3) 0.5422(3) 0.7515(3) 0.0386(11) Uani 1 1 d .
C50 C 1.2519(4) 0.4108(3) 0.8054(3) 0.0222(12) Uani 1 1 d .
C51 C 1.3464(5) 0.4108(4) 0.7980(3) 0.0294(14) Uani 1 1 d .
H51 H 1.3635 0.4534 0.7718 0.035 Uiso 1 1 calc R
C52 C 1.4148(4) 0.3487(4) 0.8291(4) 0.0326(15) Uani 1 1 d .
H52 H 1.4784 0.3492 0.8242 0.039 Uiso 1 1 calc R
C53 C 1.3897(4) 0.2864(4) 0.8670(3) 0.0297(14) Uani 1 1 d .
H53 H 1.4356 0.2433 0.887 0.036 Uiso 1 1 calc R
C54 C 1.2962(4) 0.2866(4) 0.8759(3) 0.0257(13) Uani 1 1 d .
C55 C 1.2296(4) 0.3484(4) 0.8460(3) 0.0236(12) Uani 1 1 d .
H55 H 1.1672 0.3489 0.853 0.028 Uiso 1 1 calc R
C56 C 1.2769(4) 0.2184(4) 0.9227(3) 0.0285(13) Uani 1 1 d .
H56A H 1.3172 0.1696 0.9204 0.034 Uiso 1 1 calc R
H56B H 1.2994 0.2374 0.9729 0.034 Uiso 1 1 calc R
N61 N 0.8574(3) 0.1753(2) 0.7839(2) 0.0153(9) Uani 1 1 d .
C62 C 0.8347(4) 0.0938(3) 0.7776(3) 0.0188(11) Uani 1 1 d .
H62 H 0.7679 0.0779 0.77 0.023 Uiso 1 1 calc R
C63 C 0.9037(4) 0.0330(3) 0.7818(3) 0.0245(13) Uani 1 1 d .
H63 H 0.8842 -0.0232 0.7764 0.029 Uiso 1 1 calc R
C64 C 1.0018(4) 0.0549(3) 0.7942(3) 0.0246(12) Uani 1 1 d .
H64 H 1.05 0.0143 0.7953 0.03 Uiso 1 1 calc R
C65 C 1.0285(4) 0.1379(3) 0.8049(3) 0.0197(11) Uani 1 1 d .
C66 C 0.9538(4) 0.1948(3) 0.7979(3) 0.0158(10) Uani 1 1 d .
H66 H 0.9717 0.2512 0.8033 0.019 Uiso 1 1 calc R
C67 C 1.1365(4) 0.1632(4) 0.8277(3) 0.0212(12) Uani 1 1 d .
H67A H 1.1772 0.1154 0.8241 0.025 Uiso 1 1 calc R
H67B H 1.1443 0.2065 0.7952 0.025 Uiso 1 1 calc R
C121 C 0.7437(4) 0.1574(3) 0.5299(3) 0.0186(11) Uani 1 1 d .
C122 C 0.8318(4) 0.1111(3) 0.5448(3) 0.0222(12) Uani 1 1 d .
H122 H 0.8732 0.1023 0.593 0.027 Uiso 1 1 calc R
C123 C 0.8587(4) 0.0782(3) 0.4895(3) 0.0232(12) Uani 1 1 d .
H123 H 0.9182 0.047 0.5 0.028 Uiso 1 1 calc R
C124 C 0.7988(4) 0.0910(3) 0.4196(3) 0.0232(12) Uani 1 1 d .
H124 H 0.8178 0.0698 0.3818 0.028 Uiso 1 1 calc R
C125 C 0.7104(4) 0.1348(3) 0.4042(3) 0.0202(11) Uani 1 1 d .
H125 H 0.6687 0.1424 0.3559 0.024 Uiso 1 1 calc R
C126 C 0.6829(4) 0.1674(3) 0.4590(3) 0.0181(11) Uani 1 1 d .
N127 N 0.5934(3) 0.2145(3) 0.4459(2) 0.0184(9) Uani 1 1 d .
H127 H 0.5907 0.2466 0.4807 0.022 Uiso 1 1 calc R
C128 C 0.5125(4) 0.2143(3) 0.3848(3) 0.0213(12) Uani 1 1 d .
O129 O 0.5056(3) 0.1732(2) 0.3320(2) 0.0261(9) Uani 1 1 d .
C130 C 0.4309(4) 0.2744(3) 0.3832(3) 0.0189(11) Uani 1 1 d .
C131 C 0.3863(4) 0.3167(3) 0.3193(3) 0.0235(12) Uani 1 1 d .
H131 H 0.4089 0.3082 0.2803 0.028 Uiso 1 1 calc R
C132 C 0.3093(4) 0.3707(4) 0.3125(3) 0.0252(13) Uani 1 1 d .
H132 H 0.2797 0.4005 0.2694 0.03 Uiso 1 1 calc R
C133 C 0.2755(4) 0.3810(4) 0.3698(3) 0.0262(13) Uani 1 1 d .
H133 H 0.2225 0.4182 0.3652 0.031 Uiso 1 1 calc R
C134 C 0.3176(4) 0.3380(3) 0.4336(3) 0.0210(12) Uani 1 1 d .
C135 C 0.3957(4) 0.2841(3) 0.4402(3) 0.0215(12) Uani 1 1 d .
H135 H 0.425 0.254 0.4832 0.026 Uiso 1 1 calc R
C136 C 0.2736(4) 0.3482(4) 0.4919(3) 0.0259(13) Uani 1 1 d .
H13A H 0.2348 0.3999 0.4831 0.031 Uiso 1 1 calc R
H13B H 0.2267 0.3024 0.4883 0.031 Uiso 1 1 calc R
N137 N 0.3445(3) 0.3503(3) 0.5642(2) 0.0184(9) Uani 1 1 d .
C141 C 0.5448(4) 0.0262(3) 0.7836(3) 0.0155(10) Uani 1 1 d .
C142 C 0.6123(4) -0.0325(3) 0.8245(3) 0.0224(12) Uani 1 1 d .
H142 H 0.6815 -0.0207 0.8416 0.027 Uiso 1 1 calc R
C143 C 0.5786(5) -0.1082(3) 0.8403(3) 0.0276(13) Uani 1 1 d .
H143 H 0.6243 -0.1477 0.8682 0.033 Uiso 1 1 calc R
C144 C 0.4789(5) -0.1245(3) 0.8150(3) 0.0285(14) Uani 1 1 d .
H144 H 0.4559 -0.1755 0.8265 0.034 Uiso 1 1 calc R
C145 C 0.4111(5) -0.0690(3) 0.7733(3) 0.0271(13) Uani 1 1 d .
H145 H 0.3426 -0.083 0.7545 0.033 Uiso 1 1 calc R
C146 C 0.4432(4) 0.0084(3) 0.7586(3) 0.0175(11) Uani 1 1 d .
N147 N 0.3770(3) 0.0701(3) 0.7190(2) 0.0207(10) Uani 1 1 d .
H147 H 0.404 0.1095 0.7014 0.025 Uiso 1 1 calc R
C148 C 0.2781(4) 0.0762(3) 0.7047(3) 0.0207(11) Uani 1 1 d .
O149 O 0.2294(3) 0.0231(3) 0.7220(2) 0.0333(10) Uani 1 1 d .
C150 C 0.2298(4) 0.1531(3) 0.6672(3) 0.0192(11) Uani 1 1 d .
C151 C 0.1259(4) 0.1558(4) 0.6434(4) 0.0318(15) Uani 1 1 d .
H151 H 0.0897 0.1096 0.6503 0.038 Uiso 1 1 calc R
C152 C 0.0749(5) 0.2259(4) 0.6095(5) 0.050(2) Uani 1 1 d .
H152 H 0.0044 0.2279 0.5936 0.059 Uiso 1 1 calc R
C153 C 0.1294(5) 0.2927(4) 0.5993(4) 0.0375(16) Uani 1 1 d .
H153 H 0.0949 0.3401 0.5754 0.045 Uiso 1 1 calc R
C154 C 0.2325(4) 0.2920(3) 0.6231(3) 0.0218(12) Uani 1 1 d .
C155 C 0.2814(4) 0.2221(3) 0.6565(3) 0.0185(11) Uani 1 1 d .
H155 H 0.3521 0.2208 0.6727 0.022 Uiso 1 1 calc R
C156 C 0.2927(4) 0.3646(3) 0.6145(3) 0.0231(12) Uani 1 1 d .
H15A H 0.2479 0.4124 0.598 0.028 Uiso 1 1 calc R
H15B H 0.3421 0.3786 0.6617 0.028 Uiso 1 1 calc R
N161 N 0.6384(3) 0.3492(2) 0.7329(2) 0.0145(9) Uani 1 1 d .
C162 C 0.6359(4) 0.4091(3) 0.7794(3) 0.0194(11) Uani 1 1 d .
H162 H 0.6813 0.4058 0.827 0.023 Uiso 1 1 calc R
C163 C 0.5709(4) 0.4749(3) 0.7614(3) 0.0224(12) Uani 1 1 d .
H163 H 0.5741 0.5169 0.7952 0.027 Uiso 1 1 calc R
C164 C 0.5016(4) 0.4783(3) 0.6936(3) 0.0164(11) Uani 1 1 d .
H164 H 0.4561 0.5229 0.6802 0.02 Uiso 1 1 calc R
C165 C 0.4981(4) 0.4171(3) 0.6452(3) 0.0179(11) Uani 1 1 d .
C166 C 0.5691(4) 0.3536(3) 0.6671(3) 0.0151(10) Uani 1 1 d .
H166 H 0.5681 0.3117 0.6337 0.018 Uiso 1 1 calc R
C167 C 0.4201(4) 0.4162(3) 0.5724(3) 0.0184(11) Uani 1 1 d .
H16A H 0.3862 0.4702 0.5632 0.022 Uiso 1 1 calc R
H16B H 0.4524 0.4081 0.5363 0.022 Uiso 1 1 calc R
C201 C -0.1012(5) 0.3908(4) 0.3749(4) 0.0374(16) Uani 1 1 d .
H201 H -0.154 0.4182 0.3344 0.045 Uiso 1 1 calc R
Cl2 Cl 0.00847(15) 0.40104(12) 0.35828(13) 0.0558(5) Uani 1 1 d .
Cl4 Cl -0.1386(2) 0.28888(14) 0.3768(2) 0.1053(12) Uani 1 1 d .
Cl3 Cl -0.09824(18) 0.44260(13) 0.45453(12) 0.0618(6) Uani 1 1 d .
C211 C 0.6130(4) 0.1347(3) 0.1379(3) 0.0240(12) Uani 1 1 d .
H211 H 0.6557 0.0845 0.1511 0.029 Uiso 1 1 calc R
Cl11 Cl 0.55561(11) 0.14822(8) 0.20180(8) 0.0258(3) Uani 1 1 d .
Cl12 Cl 0.69041(13) 0.21959(9) 0.13849(9) 0.0347(4) Uani 1 1 d .
Cl13 Cl 0.52475(14) 0.11959(15) 0.05213(9) 0.0552(5) Uani 1 1 d .
C221 C 0.6827(5) 0.5172(4) 0.5300(3) 0.0326(15) Uani 1 1 d .
H221 H 0.7436 0.4961 0.5681 0.039 Uiso 1 1 calc R
Cl22 Cl 0.60242(12) 0.55994(10) 0.57043(9) 0.0362(4) Uani 1 1 d .
Cl21 Cl 0.71811(17) 0.59270(12) 0.48006(11) 0.0548(5) Uani 1 1 d .
Cl23 Cl 0.62255(14) 0.43348(10) 0.47312(10) 0.0442(4) Uani 1 1 d .
C231 C 0.8145(5) 1.0294(4) 0.9943(3) 0.0350(15) Uani 1 1 d .
H231 H 0.7461 1.0435 0.9614 0.042 Uiso 1 1 calc R
Cl31 Cl 0.89985(17) 1.07442(12) 0.96069(11) 0.0548(5) Uani 1 1 d .
Cl33 Cl 0.82693(14) 0.92030(11) 0.99612(11) 0.0501(5) Uani 1 1 d .
Cl32 Cl 0.82884(14) 1.06850(12) 1.07884(9) 0.0456(4) Uani 1 1 d .
Fe1 Fe 0.74715(5) 0.26158(4) 0.76108(4) 0.01232(15) Uani 1 1 d .

loop_
_atom_site_aniso_label
_atom_site_aniso_U_11
_atom_site_aniso_U_22
_atom_site_aniso_U_33
_atom_site_aniso_U_23
_atom_site_aniso_U_13
_atom_site_aniso_U_12
N1 0.019(2) 0.0069(19) 0.020(2) 0.0006(17) 0.0086(18) -0.0004(17)
N2 0.0102(19) 0.013(2) 0.018(2) 0.0011(17) 0.0067(17) -0.0028(17)
N3 0.020(2) 0.010(2) 0.014(2) 0.0053(16) 0.0066(17) -0.0013(17)
N4 0.017(2) 0.011(2) 0.012(2) 0.0002(16) 0.0070(17) 0.0015(17)
C1 0.018(3) 0.009(2) 0.018(3) 0.0014(19) 0.004(2) 0.002(2)
C2 0.018(3) 0.014(3) 0.018(3) -0.001(2) 0.005(2) -0.004(2)
C3 0.016(2) 0.005(2) 0.022(3) -0.0017(19) 0.009(2) -0.0010(19)
C4 0.019(3) 0.010(2) 0.021(3) 0.001(2) 0.011(2) -0.002(2)
C5 0.021(3) 0.012(2) 0.020(3) 0.001(2) 0.009(2) -0.001(2)
C6 0.014(2) 0.010(2) 0.020(3) -0.003(2) 0.009(2) -0.0045(19)
C7 0.018(3) 0.013(2) 0.015(3) 0.002(2) 0.005(2) 0.001(2)
C8 0.021(3) 0.005(2) 0.019(3) -0.0003(19) 0.006(2) 0.0001(19)
C9 0.023(3) 0.012(2) 0.016(3) -0.004(2) 0.006(2) -0.001(2)
C10 0.020(3) 0.014(3) 0.013(2) 0.000(2) 0.004(2) -0.002(2)
C11 0.019(2) 0.009(2) 0.013(2) -0.0013(19) 0.003(2) -0.0001(19)
C12 0.016(2) 0.007(2) 0.015(2) 0.0004(18) 0.003(2) 0.0014(18)
C13 0.012(2) 0.009(2) 0.020(3) 0.001(2) 0.0044(19) 0.000(2)
C14 0.020(3) 0.016(3) 0.019(3) 0.003(2) 0.011(2) 0.004(2)
C15 0.022(3) 0.008(2) 0.019(3) 0.001(2) 0.009(2) 0.002(2)
C16 0.015(2) 0.012(2) 0.018(3) 0.003(2) 0.003(2) 0.001(2)
C17 0.016(2) 0.013(2) 0.018(3) -0.002(2) 0.004(2) 0.002(2)
C18 0.013(2) 0.007(2) 0.020(3) -0.0023(19) 0.003(2) 0.0002(19)
C19 0.024(3) 0.016(3) 0.023(3) -0.006(2) 0.008(2) -0.007(2)
C20 0.024(3) 0.016(3) 0.014(3) -0.004(2) 0.001(2) -0.005(2)
C21 0.031(3) 0.009(2) 0.023(3) -0.002(2) 0.016(2) -0.005(2)
C22 0.021(3) 0.015(3) 0.028(3) -0.002(2) 0.009(2) -0.005(2)
C23 0.037(3) 0.012(3) 0.042(4) -0.008(2) 0.030(3) -0.003(2)
C24 0.051(4) 0.020(3) 0.030(3) -0.010(2) 0.028(3) -0.015(3)
C25 0.035(3) 0.023(3) 0.026(3) -0.007(2) 0.015(3) -0.011(3)
C26 0.028(3) 0.015(3) 0.011(3) -0.001(2) 0.008(2) -0.005(2)
N27 0.031(3) 0.018(2) 0.016(2) -0.0023(18) 0.010(2) 0.001(2)
C28 0.031(3) 0.015(3) 0.017(3) -0.001(2) 0.006(2) -0.005(2)
O29 0.036(2) 0.025(2) 0.029(2) -0.0135(18) -0.0008(19) 0.0021(19)
C30 0.019(3) 0.017(3) 0.022(3) 0.006(2) 0.004(2) -0.001(2)
C31 0.037(3) 0.025(3) 0.025(3) -0.005(2) 0.008(3) -0.003(3)
C32 0.025(3) 0.030(3) 0.025(3) 0.008(3) 0.002(2) -0.001(3)
C33 0.026(3) 0.022(3) 0.028(3) 0.006(2) 0.007(2) 0.007(2)
C34 0.032(3) 0.013(3) 0.027(3) 0.001(2) 0.010(3) -0.003(2)
C35 0.022(3) 0.018(3) 0.024(3) 0.006(2) 0.000(2) -0.003(2)
C36 0.026(3) 0.018(3) 0.022(3) 0.002(2) 0.008(2) 0.001(2)
N37 0.023(2) 0.017(2) 0.024(2) -0.0004(19) 0.007(2) 0.0048(19)
C41 0.0331(13) 0.0131(11) 0.0342(14) 0.0018(10) 0.0163(11) -0.0037(10)
C42 0.0331(13) 0.0131(11) 0.0342(14) 0.0018(10) 0.0163(11) -0.0037(10)
C43 0.0331(13) 0.0131(11) 0.0342(14) 0.0018(10) 0.0163(11) -0.0037(10)
C44 0.0331(13) 0.0131(11) 0.0342(14) 0.0018(10) 0.0163(11) -0.0037(10)
C45 0.0331(13) 0.0131(11) 0.0342(14) 0.0018(10) 0.0163(11) -0.0037(10)
C46 0.0331(13) 0.0131(11) 0.0342(14) 0.0018(10) 0.0163(11) -0.0037(10)
N47 0.023(2) 0.014(2) 0.031(3) 0.0009(19) 0.012(2) -0.0068(19)
C48 0.020(3) 0.024(3) 0.024(3) -0.006(2) 0.011(2) -0.013(2)
O49 0.032(2) 0.035(3) 0.053(3) 0.012(2) 0.019(2) -0.012(2)
C50 0.024(3) 0.023(3) 0.024(3) -0.007(2) 0.013(2) -0.008(2)
C51 0.035(3) 0.024(3) 0.035(3) -0.009(3) 0.020(3) -0.011(3)
C52 0.020(3) 0.038(4) 0.050(4) -0.005(3) 0.025(3) -0.001(3)
C53 0.025(3) 0.027(3) 0.039(4) -0.004(3) 0.013(3) 0.005(3)
C54 0.024(3) 0.025(3) 0.032(3) -0.003(2) 0.016(3) -0.003(2)
C55 0.019(3) 0.023(3) 0.028(3) -0.005(2) 0.008(2) -0.006(2)
C56 0.020(3) 0.034(3) 0.029(3) 0.003(3) 0.005(2) 0.005(3)
N61 0.020(2) 0.010(2) 0.017(2) 0.0012(17) 0.0064(18) 0.0026(17)
C62 0.021(3) 0.010(2) 0.020(3) 0.003(2) 0.000(2) -0.002(2)
C63 0.024(3) 0.007(2) 0.036(3) -0.002(2) 0.001(3) 0.002(2)
C64 0.027(3) 0.012(3) 0.033(3) -0.005(2) 0.007(3) 0.006(2)
C65 0.019(3) 0.021(3) 0.018(3) -0.003(2) 0.006(2) 0.000(2)
C66 0.023(3) 0.011(2) 0.014(2) -0.0023(19) 0.007(2) 0.001(2)
C67 0.016(3) 0.026(3) 0.023(3) 0.001(2) 0.009(2) 0.006(2)
C121 0.023(3) 0.012(2) 0.023(3) -0.005(2) 0.010(2) -0.006(2)
C122 0.021(3) 0.016(3) 0.026(3) -0.002(2) 0.004(2) 0.004(2)
C123 0.025(3) 0.013(3) 0.036(3) -0.005(2) 0.017(3) 0.001(2)
C124 0.032(3) 0.014(3) 0.030(3) -0.007(2) 0.020(3) -0.006(2)
C125 0.028(3) 0.016(3) 0.017(3) -0.002(2) 0.009(2) -0.003(2)
C126 0.023(3) 0.010(2) 0.024(3) 0.000(2) 0.011(2) -0.002(2)
N127 0.025(2) 0.013(2) 0.015(2) -0.0022(17) 0.0046(19) 0.0037(19)
C128 0.026(3) 0.019(3) 0.018(3) 0.000(2) 0.006(2) -0.003(2)
O129 0.031(2) 0.025(2) 0.020(2) -0.0068(17) 0.0062(17) 0.0029(18)
C130 0.025(3) 0.012(3) 0.017(3) -0.003(2) 0.004(2) -0.006(2)
C131 0.025(3) 0.022(3) 0.024(3) 0.002(2) 0.010(2) 0.000(2)
C132 0.029(3) 0.021(3) 0.019(3) 0.002(2) 0.000(2) 0.004(2)
C133 0.023(3) 0.021(3) 0.031(3) 0.004(2) 0.004(2) 0.003(2)
C134 0.026(3) 0.015(3) 0.020(3) -0.001(2) 0.007(2) -0.005(2)
C135 0.027(3) 0.015(3) 0.019(3) 0.002(2) 0.004(2) 0.003(2)
C136 0.022(3) 0.022(3) 0.032(3) -0.003(2) 0.006(2) 0.004(2)
N137 0.024(2) 0.013(2) 0.018(2) -0.0013(18) 0.0067(19) -0.0016(18)
C141 0.023(3) 0.009(2) 0.016(3) -0.0033(19) 0.009(2) -0.002(2)
C142 0.031(3) 0.011(2) 0.029(3) -0.006(2) 0.017(3) -0.002(2)
C143 0.043(4) 0.013(3) 0.029(3) 0.002(2) 0.016(3) 0.000(3)
C144 0.045(4) 0.011(3) 0.035(3) 0.002(2) 0.021(3) -0.007(3)
C145 0.030(3) 0.012(3) 0.046(4) -0.001(2) 0.022(3) -0.001(2)
C146 0.025(3) 0.009(2) 0.023(3) -0.001(2) 0.014(2) -0.002(2)
N147 0.022(2) 0.011(2) 0.033(3) 0.0045(19) 0.013(2) -0.0007(18)
C148 0.023(3) 0.019(3) 0.019(3) 0.000(2) 0.006(2) -0.002(2)
O149 0.025(2) 0.032(2) 0.045(3) 0.010(2) 0.014(2) -0.0088(19)
C150 0.025(3) 0.019(3) 0.014(3) -0.006(2) 0.007(2) -0.004(2)
C151 0.021(3) 0.016(3) 0.064(4) -0.004(3) 0.022(3) -0.001(2)
C152 0.023(3) 0.027(3) 0.096(6) 0.011(4) 0.017(4) -0.001(3)
C153 0.026(3) 0.020(3) 0.065(5) 0.009(3) 0.015(3) 0.000(3)
C154 0.020(3) 0.017(3) 0.033(3) -0.001(2) 0.015(2) 0.000(2)
C155 0.011(2) 0.018(3) 0.026(3) 0.002(2) 0.006(2) 0.001(2)
C156 0.027(3) 0.014(3) 0.033(3) 0.004(2) 0.017(3) 0.005(2)
N161 0.022(2) 0.0043(19) 0.019(2) -0.0020(17) 0.0104(19) -0.0041(17)
C162 0.026(3) 0.011(2) 0.022(3) -0.003(2) 0.009(2) -0.001(2)
C163 0.027(3) 0.005(2) 0.038(3) -0.006(2) 0.015(3) -0.003(2)
C164 0.022(3) 0.010(2) 0.017(3) 0.003(2) 0.008(2) 0.004(2)
C165 0.026(3) 0.009(2) 0.019(3) 0.003(2) 0.009(2) -0.001(2)
C166 0.023(3) 0.007(2) 0.017(3) 0.0001(19) 0.009(2) -0.004(2)
C167 0.024(3) 0.010(2) 0.021(3) 0.002(2) 0.008(2) 0.002(2)
C201 0.042(4) 0.026(3) 0.044(4) 0.003(3) 0.014(3) 0.001(3)
Cl2 0.0476(11) 0.0368(10) 0.0989(16) -0.0106(10) 0.0457(11) -0.0073(8)
Cl4 0.108(2) 0.0318(11) 0.218(4) -0.0357(17) 0.110(2) -0.0300(13)
Cl3 0.0855(16) 0.0474(11) 0.0663(14) -0.0044(10) 0.0440(12) -0.0172(11)
C211 0.028(3) 0.017(3) 0.032(3) 0.001(2) 0.016(3) 0.002(2)
Cl11 0.0354(8) 0.0171(6) 0.0315(8) 0.0027(6) 0.0200(6) 0.0004(6)
Cl12 0.0494(9) 0.0211(7) 0.0446(9) -0.0025(7) 0.0302(8) -0.0073(7)
Cl13 0.0463(10) 0.0910(16) 0.0287(9) -0.0054(9) 0.0136(8) -0.0178(10)
C221 0.027(3) 0.028(3) 0.035(4) 0.009(3) 0.002(3) 0.002(3)
Cl22 0.0344(8) 0.0316(8) 0.0434(9) 0.0044(7) 0.0144(7) 0.0020(7)
Cl21 0.0765(14) 0.0454(11) 0.0589(12) -0.0011(9) 0.0442(11) -0.0171(10)
Cl23 0.0517(10) 0.0211(8) 0.0477(10) 0.0005(7) 0.0019(8) 0.0070(7)
C231 0.036(4) 0.038(4) 0.027(3) 0.000(3) 0.005(3) 0.011(3)
Cl31 0.0780(14) 0.0456(11) 0.0567(12) 0.0215(9) 0.0437(11) 0.0217(10)
Cl33 0.0446(10) 0.0271(9) 0.0668(13) -0.0020(8) 0.0041(9) 0.0031(8)
Cl32 0.0571(11) 0.0521(11) 0.0310(9) 0.0073(8) 0.0196(8) 0.0209(9)
Fe1 0.0155(3) 0.0068(3) 0.0149(3) -0.0006(3) 0.0056(3) -0.0004(3)

loop_
_atom_type_symbol
_atom_type_description
_atom_type_scat_dispersion_real
_atom_type_scat_dispersion_imag
_atom_type_scat_source
C C 0.0033 0.0016 'International Tables Vol C Tables 4.2.6.8 and 6.1.1.4'
H H 0 0 'International Tables Vol C Tables 4.2.6.8 and 6.1.1.4'
N N 0.0061 0.0033 'International Tables Vol C Tables 4.2.6.8 and 6.1.1.4'
O O 0.0106 0.006 'International Tables Vol C Tables 4.2.6.8 and 6.1.1.4'
Fe Fe 0.3463 0.8444 'International Tables Vol C Tables 4.2.6.8 and 6.1.1.4'
S S 0.1246 0.1234 'International Tables Vol C Tables 4.2.6.8 and 6.1.1.4'
Cl Cl 0.1484 0.1585 'International Tables Vol C Tables 4.2.6.8 and 6.1.1.4'

loop_
_geom_angle_atom_site_label_1
_geom_angle_atom_site_label_2
_geom_angle_atom_site_label_3
_geom_angle
C18 N1 C1 104.5(4)
C18 N1 Fe1 126.6(3)
C1 N1 Fe1 127.3(3)
C3 N2 C6 105.3(4)
C3 N2 Fe1 128.0(3)
C6 N2 Fe1 126.7(3)
C11 N3 C8 104.5(4)
C11 N3 Fe1 126.4(3)
C8 N3 Fe1 127.2(3)
C13 N4 C16 105.1(4)
C13 N4 Fe1 127.4(3)
C16 N4 Fe1 127.5(3)
N1 C1 C2 125.8(5)
N1 C1 C20 111.0(4)
C2 C1 C20 121.9(5)
C1 C2 C3 122.5(5)
C1 C2 C21 119.2(4)
C3 C2 C21 117.4(5)
N2 C3 C2 126.5(5)
N2 C3 C4 110.6(4)
C2 C3 C4 122.9(5)
C5 C4 C3 107.3(5)
C5 C4 H4 126.4
C3 C4 H4 126.4
C4 C5 C6 106.3(5)
C4 C5 H5 126.8
C6 C5 H5 126.8
C7 C6 N2 126.7(5)
C7 C6 C5 122.8(4)
N2 C6 C5 110.5(4)
C6 C7 C8 123.8(5)
C6 C7 C141 116.8(4)
C8 C7 C141 118.2(4)
C7 C8 N3 124.7(5)
C7 C8 C9 124.2(5)
N3 C8 C9 110.3(4)
C10 C9 C8 107.2(5)
C10 C9 H9 126.4
C8 C9 H9 126.4
C9 C10 C11 106.8(5)
C9 C10 H10 126.6
C11 C10 H10 126.6
N3 C11 C12 125.8(4)
N3 C11 C10 111.1(4)
C12 C11 C10 123.0(4)
C11 C12 C13 123.1(4)
C11 C12 C121 120.4(4)
C13 C12 C121 116.3(4)
N4 C13 C12 125.3(4)
N4 C13 C14 111.0(4)
C12 C13 C14 123.7(5)
C15 C14 C13 106.6(5)
C15 C14 H14 126.7
C13 C14 H14 126.7
C14 C15 C16 107.2(5)
C14 C15 H15 126.4
C16 C15 H15 126.4
N4 C16 C17 125.0(5)
N4 C16 C15 110.1(4)
C17 C16 C15 124.9(5)
C18 C17 C16 123.8(5)
C18 C17 C41 118.9(5)
C16 C17 C41 116.9(5)
N1 C18 C17 124.9(4)
N1 C18 C19 111.2(4)
C17 C18 C19 123.8(5)
C20 C19 C18 106.9(5)
C20 C19 H19 126.5
C18 C19 H19 126.5
C19 C20 C1 106.4(5)
C19 C20 H20 126.8
C1 C20 H20 126.8
C26 C21 C22 118.8(5)
C26 C21 C2 123.4(5)
C22 C21 C2 117.7(5)
C23 C22 C21 120.2(5)
C23 C22 H22 119.9
C21 C22 H22 119.9
C24 C23 C22 120.5(5)
C24 C23 H23 119.8
C22 C23 H23 119.8
C23 C24 C25 121.3(5)
C23 C24 H24 119.4
C25 C24 H24 119.4
C24 C25 C26 119.4(6)
C24 C25 H25 120.3
C26 C25 H25 120.3
C21 C26 C25 119.8(5)
C21 C26 N27 118.7(5)
C25 C26 N27 121.5(5)
C28 N27 C26 127.1(5)
C28 N27 H27 116.4
C26 N27 H27 116.4
O29 C28 N27 124.0(5)
O29 C28 C30 120.6(5)
N27 C28 C30 115.3(5)
C35 C30 C31 118.9(5)
C35 C30 C28 123.6(5)
C31 C30 C28 117.5(5)
C32 C31 C30 119.9(6)
C32 C31 H31 120
C30 C31 H31 120
C31 C32 C33 120.2(5)
C31 C32 H32 119.9
C33 C32 H32 119.9
C34 C33 C32 121.2(5)
C34 C33 H33 119.4
C32 C33 H33 119.4
C33 C34 C35 118.7(5)
C33 C34 C36 122.5(5)
C35 C34 C36 118.8(5)
C34 C35 C30 121.0(5)
C34 C35 H35 119.5
C30 C35 H35 119.5
N37 C36 C34 112.9(4)
N37 C36 H36A 109
C34 C36 H36A 109
N37 C36 H36B 109
C34 C36 H36B 109
H36A C36 H36B 107.8
C56 N37 C67 110.9(4)
C56 N37 C36 107.3(4)
C67 N37 C36 110.3(4)
C42 C41 C46 119.5(5)
C42 C41 C17 116.5(5)
C46 C41 C17 124.0(5)
C41 C42 C43 121.0(6)
C41 C42 H42 119.5
C43 C42 H42 119.5
C44 C43 C42 118.6(6)
C44 C43 H43 120.7
C42 C43 H43 120.7
C43 C44 C45 121.3(5)
C43 C44 H44 119.4
C45 C44 H44 119.4
C44 C45 C46 119.9(6)
C44 C45 H45 120.1
C46 C45 H45 120.1
C41 C46 C45 119.6(6)
C41 C46 N47 117.7(5)
C45 C46 N47 122.6(5)
C48 N47 C46 128.1(5)
C48 N47 H47 116
C46 N47 H47 116
O49 C48 N47 121.7(6)
O49 C48 C50 120.2(5)
N47 C48 C50 118.1(5)
C55 C50 C51 118.6(5)
C55 C50 C48 125.6(5)
C51 C50 C48 115.8(5)
C52 C51 C50 120.4(6)
C52 C51 H51 119.8
C50 C51 H51 119.8
C53 C52 C51 119.9(5)
C53 C52 H52 120.1
C51 C52 H52 120.1
C52 C53 C54 120.3(6)
C52 C53 H53 119.9
C54 C53 H53 119.9
C55 C54 C53 119.6(6)
C55 C54 C56 123.4(5)
C53 C54 C56 116.9(5)
C54 C55 C50 121.2(5)
C54 C55 H55 119.4
C50 C55 H55 119.4
N37 C56 C54 113.4(5)
N37 C56 H56A 108.9
C54 C56 H56A 108.9
N37 C56 H56B 108.9
C54 C56 H56B 108.9
H56A C56 H56B 107.7
C66 N61 C62 116.3(4)
C66 N61 Fe1 122.9(3)
C62 N61 Fe1 120.4(4)
N61 C62 C63 123.3(5)
N61 C62 H62 118.4
C63 C62 H62 118.4
C62 C63 C64 119.2(5)
C62 C63 H63 120.4
C64 C63 H63 120.4
C63 C64 C65 118.8(5)
C63 C64 H64 120.6
C65 C64 H64 120.6
C66 C65 C64 117.9(5)
C66 C65 C67 121.6(5)
C64 C65 C67 120.5(5)
N61 C66 C65 124.4(5)
N61 C66 H66 117.8
C65 C66 H66 117.8
N37 C67 C65 111.4(4)
N37 C67 H67A 109.4
C65 C67 H67A 109.4
N37 C67 H67B 109.4
C65 C67 H67B 109.4
H67A C67 H67B 108
C126 C121 C122 118.7(5)
C126 C121 C12 125.6(5)
C122 C121 C12 115.6(5)
C123 C122 C121 120.6(5)
C123 C122 H122 119.7
C121 C122 H122 119.7
C124 C123 C122 119.7(5)
C124 C123 H123 120.1
C122 C123 H123 120.1
C123 C124 C125 120.2(5)
C123 C124 H124 119.9
C125 C124 H124 119.9
C126 C125 C124 120.4(5)
C126 C125 H125 119.8
C124 C125 H125 119.8
C125 C126 C121 120.4(5)
C125 C126 N127 122.5(5)
C121 C126 N127 117.1(5)
C128 N127 C126 126.3(4)
C128 N127 H127 116.8
C126 N127 H127 116.8
O129 C128 N127 124.3(5)
O129 C128 C130 120.1(5)
N127 C128 C130 115.4(5)
C131 C130 C135 120.3(5)
C131 C130 C128 116.5(5)
C135 C130 C128 123.1(5)
C132 C131 C130 120.3(5)
C132 C131 H131 119.9
C130 C131 H131 119.9
C131 C132 C133 119.1(5)
C131 C132 H132 120.4
C133 C132 H132 120.4
C134 C133 C132 121.6(5)
C134 C133 H133 119.2
C132 C133 H133 119.2
C135 C134 C133 118.9(5)
C135 C134 C136 122.1(5)
C133 C134 C136 118.9(5)
C134 C135 C130 119.8(5)
C134 C135 H135 120.1
C130 C135 H135 120.1
N137 C136 C134 115.7(5)
N137 C136 H13A 108.4
C134 C136 H13A 108.4
N137 C136 H13B 108.4
C134 C136 H13B 108.4
H13A C136 H13B 107.4
C136 N137 C156 109.8(4)
C136 N137 C167 111.0(4)
C156 N137 C167 109.4(4)
C146 C141 C142 119.4(5)
C146 C141 C7 124.2(5)
C142 C141 C7 116.4(5)
C143 C142 C141 120.5(5)
C143 C142 H142 119.7
C141 C142 H142 119.7
C144 C143 C142 119.1(6)
C144 C143 H143 120.4
C142 C143 H143 120.4
C143 C144 C145 121.7(5)
C143 C144 H144 119.1
C145 C144 H144 119.1
C144 C145 C146 120.0(5)
C144 C145 H145 120
C146 C145 H145 120
C141 C146 C145 119.1(5)
C141 C146 N147 117.7(4)
C145 C146 N147 123.2(5)
C148 N147 C146 128.3(4)
C148 N147 H147 115.8
C146 N147 H147 115.8
O149 C148 N147 123.0(5)
O149 C148 C150 121.1(5)
N147 C148 C150 116.0(5)
C151 C150 C155 118.6(5)
C151 C150 C148 116.8(5)
C155 C150 C148 124.6(5)
C152 C151 C150 120.5(6)
C152 C151 H151 119.7
C150 C151 H151 119.7
C153 C152 C151 118.9(6)
C153 C152 H152 120.6
C151 C152 H152 120.6
C154 C153 C152 121.8(6)
C154 C153 H153 119.1
C152 C153 H153 119.1
C155 C154 C153 118.5(5)
C155 C154 C156 119.0(5)
C153 C154 C156 122.5(5)
C154 C155 C150 121.8(5)
C154 C155 H155 119.1
C150 C155 H155 119.1
N137 C156 C154 113.6(5)
N137 C156 H15A 108.9
C154 C156 H15A 108.9
N137 C156 H15B 108.9
C154 C156 H15B 108.9
H15A C156 H15B 107.7
C166 N161 C162 116.3(4)
C166 N161 Fe1 122.8(3)
C162 N161 Fe1 120.8(4)
N161 C162 C163 123.7(5)
N161 C162 H162 118.2
C163 C162 H162 118.2
C164 C163 C162 118.7(5)
C164 C163 H163 120.7
C162 C163 H163 120.7
C165 C164 C163 120.0(5)
C165 C164 H164 120
C163 C164 H164 120
C164 C165 C166 117.7(5)
C164 C165 C167 121.4(5)
C166 C165 C167 120.8(5)
N161 C166 C165 123.5(5)
N161 C166 H166 118.2
C165 C166 H166 118.2
N137 C167 C165 112.6(4)
N137 C167 H16A 109.1
C165 C167 H16A 109.1
N137 C167 H16B 109.1
C165 C167 H16B 109.1
H16A C167 H16B 107.8
Cl2 C201 Cl4 113.7(4)
Cl2 C201 Cl3 112.5(4)
Cl4 C201 Cl3 110.0(4)
Cl2 C201 H201 106.7
Cl4 C201 H201 106.7
Cl3 C201 H201 106.7
Cl11 C211 Cl13 111.4(3)
Cl11 C211 Cl12 110.3(3)
Cl13 C211 Cl12 110.7(3)
Cl11 C211 H211 108.1
Cl13 C211 H211 108.1
Cl12 C211 H211 108.1
Cl22 C221 Cl21 110.2(4)
Cl22 C221 Cl23 110.0(3)
Cl21 C221 Cl23 110.0(4)
Cl22 C221 H221 108.9
Cl21 C221 H221 108.9
Cl23 C221 H221 108.9
Cl31 C231 Cl32 110.6(4)
Cl31 C231 Cl33 110.4(4)
Cl32 C231 Cl33 111.4(4)
Cl31 C231 H231 108.1
Cl32 C231 H231 108.1
Cl33 C231 H231 108.1
N2 Fe1 N4 179.30(19)
N2 Fe1 N3 90.54(17)
N4 Fe1 N3 89.82(17)
N2 Fe1 N1 89.76(17)
N4 Fe1 N1 89.88(17)
N3 Fe1 N1 179.70(19)
N2 Fe1 N161 90.21(17)
N4 Fe1 N161 89.18(17)
N3 Fe1 N161 92.16(17)
N1 Fe1 N161 87.86(16)
N2 Fe1 N61 93.01(17)
N4 Fe1 N61 87.61(17)
N3 Fe1 N61 87.06(17)
N1 Fe1 N61 92.90(17)
N161 Fe1 N61 176.69(18)

loop_
_geom_bond_atom_site_label_1
_geom_bond_atom_site_label_2
_geom_bond_distance
N1 C18 1.384(6)
N1 C1 1.394(7)
N1 Fe1 2.011(4)
N2 C3 1.375(6)
N2 C6 1.389(6)
N2 Fe1 1.983(4)
N3 C11 1.380(6)
N3 C8 1.401(6)
N3 Fe1 2.002(4)
N4 C13 1.371(6)
N4 C16 1.378(6)
N4 Fe1 1.989(4)
C1 C2 1.400(7)
C1 C20 1.441(7)
C2 C3 1.408(7)
C2 C21 1.500(7)
C3 C4 1.456(7)
C4 C5 1.354(7)
C4 H4 0.95
C5 C6 1.462(7)
C5 H5 0.95
C6 C7 1.388(7)
C7 C8 1.398(7)
C7 C141 1.516(7)
C8 C9 1.449(7)
C9 C10 1.349(7)
C9 H9 0.95
C10 C11 1.454(7)
C10 H10 0.95
C11 C12 1.395(7)
C12 C13 1.414(7)
C12 C121 1.507(7)
C13 C14 1.438(7)
C14 C15 1.343(7)
C14 H14 0.95
C15 C16 1.444(7)
C15 H15 0.95
C16 C17 1.409(7)
C17 C18 1.405(7)
C17 C41 1.505(7)
C18 C19 1.437(7)
C19 C20 1.371(8)
C19 H19 0.95
C20 H20 0.95
C21 C26 1.387(8)
C21 C22 1.413(8)
C22 C23 1.389(8)
C22 H22 0.95
C23 C24 1.344(9)
C23 H23 0.95
C24 C25 1.389(9)
C24 H24 0.95
C25 C26 1.411(8)
C25 H25 0.95
C26 N27 1.424(7)
N27 C28 1.345(7)
N27 H27 0.88
C28 O29 1.220(7)
C28 C30 1.506(8)
C30 C35 1.401(8)
C30 C31 1.406(8)
C31 C32 1.382(9)
C31 H31 0.95
C32 C33 1.393(8)
C32 H32 0.95
C33 C34 1.379(8)
C33 H33 0.95
C34 C35 1.400(8)
C34 C36 1.515(8)
C35 H35 0.95
C36 N37 1.484(7)
C36 H36A 0.99
C36 H36B 0.99
N37 C56 1.463(7)
N37 C67 1.464(7)
C41 C42 1.391(8)
C41 C46 1.396(8)
C42 C43 1.407(8)
C42 H42 0.95
C43 C44 1.380(8)
C43 H43 0.95
C44 C45 1.389(8)
C44 H44 0.95
C45 C46 1.402(8)
C45 H45 0.95
C46 N47 1.426(7)
N47 C48 1.360(7)
N47 H47 0.88
C48 O49 1.244(7)
C48 C50 1.483(8)
C50 C55 1.403(8)
C50 C51 1.410(8)
C51 C52 1.395(9)
C51 H51 0.95
C52 C53 1.383(9)
C52 H52 0.95
C53 C54 1.412(8)
C53 H53 0.95
C54 C55 1.372(8)
C54 C56 1.533(8)
C55 H55 0.95
C56 H56A 0.99
C56 H56B 0.99
N61 C66 1.349(7)
N61 C62 1.362(6)
N61 Fe1 2.043(4)
C62 C63 1.380(7)
C62 H62 0.95
C63 C64 1.388(8)
C63 H63 0.95
C64 C65 1.400(8)
C64 H64 0.95
C65 C66 1.385(7)
C65 C67 1.511(7)
C66 H66 0.95
C67 H67A 0.99
C67 H67B 0.99
C121 C126 1.390(7)
C121 C122 1.410(8)
C122 C123 1.394(8)
C122 H122 0.95
C123 C124 1.378(8)
C123 H123 0.95
C124 C125 1.392(8)
C124 H124 0.95
C125 C126 1.389(7)
C125 H125 0.95
C126 N127 1.438(7)
N127 C128 1.361(7)
N127 H127 0.88
C128 O129 1.221(6)
C128 C130 1.515(8)
C130 C131 1.393(8)
C130 C135 1.403(8)
C131 C132 1.380(8)
C131 H131 0.95
C132 C133 1.396(8)
C132 H132 0.95
C133 C134 1.393(8)
C133 H133 0.95
C134 C135 1.392(8)
C134 C136 1.510(8)
C135 H135 0.95
C136 N137 1.450(7)
C136 H13A 0.99
C136 H13B 0.99
N137 C156 1.457(7)
N137 C167 1.493(7)
C141 C146 1.397(7)
C141 C142 1.404(8)
C142 C143 1.398(8)
C142 H142 0.95
C143 C144 1.366(9)
C143 H143 0.95
C144 C145 1.376(8)
C144 H144 0.95
C145 C146 1.406(7)
C145 H145 0.95
C146 N147 1.419(7)
N147 C148 1.349(7)
N147 H147 0.88
C148 O149 1.233(7)
C148 C150 1.498(8)
C150 C151 1.399(8)
C150 C155 1.401(7)
C151 C152 1.396(9)
C151 H151 0.95
C152 C153 1.394(9)
C152 H152 0.95
C153 C154 1.387(8)
C153 H153 0.95
C154 C155 1.381(8)
C154 C156 1.506(8)
C155 H155 0.95
C156 H15A 0.99
C156 H15B 0.99
N161 C166 1.347(7)
N161 C162 1.355(6)
N161 Fe1 2.042(4)
C162 C163 1.382(8)
C162 H162 0.95
C163 C164 1.376(8)
C163 H163 0.95
C164 C165 1.375(7)
C164 H164 0.95
C165 C166 1.410(7)
C165 C167 1.496(7)
C166 H166 0.95
C167 H16A 0.99
C167 H16B 0.99
C201 Cl2 1.722(7)
C201 Cl4 1.748(7)
C201 Cl3 1.784(7)
C201 H201 1
C211 Cl11 1.751(6)
C211 Cl13 1.759(6)
C211 Cl12 1.769(6)
C211 H211 1
C221 Cl22 1.759(7)
C221 Cl21 1.762(7)
C221 Cl23 1.792(7)
C221 H221 1
C231 Cl31 1.744(7)
C231 Cl32 1.747(7)
C231 Cl33 1.783(7)
C231 H231 1

loop_
_geom_torsion_atom_site_label_1
_geom_torsion_atom_site_label_2
_geom_torsion_atom_site_label_3
_geom_torsion_atom_site_label_4
_geom_torsion
C18 N1 C1 C2 165.1(5)
Fe1 N1 C1 C2 -0.9(7)
C18 N1 C1 C20 -1.8(5)
Fe1 N1 C1 C20 -167.8(3)
N1 C1 C2 C3 2.4(8)
C20 C1 C2 C3 168.0(5)
N1 C1 C2 C21 -166.4(5)
C20 C1 C2 C21 -0.9(7)
C6 N2 C3 C2 177.5(5)
Fe1 N2 C3 C2 -3.3(7)
C6 N2 C3 C4 -1.8(5)
Fe1 N2 C3 C4 177.3(3)
C1 C2 C3 N2 -0.3(8)
C21 C2 C3 N2 168.8(5)
C1 C2 C3 C4 179.1(5)
C21 C2 C3 C4 -11.9(7)
N2 C3 C4 C5 2.5(6)
C2 C3 C4 C5 -176.9(5)
C3 C4 C5 C6 -1.9(6)
C3 N2 C6 C7 -179.1(5)
Fe1 N2 C6 C7 1.7(7)
C3 N2 C6 C5 0.6(5)
Fe1 N2 C6 C5 -178.6(3)
C4 C5 C6 C7 -179.4(5)
C4 C5 C6 N2 0.9(6)
N2 C6 C7 C8 -5.4(8)
C5 C6 C7 C8 174.9(5)
N2 C6 C7 C141 161.8(5)
C5 C6 C7 C141 -17.9(7)
C6 C7 C8 N3 3.1(8)
C141 C7 C8 N3 -164.0(5)
C6 C7 C8 C9 172.7(5)
C141 C7 C8 C9 5.7(8)
C11 N3 C8 C7 167.5(5)
Fe1 N3 C8 C7 2.7(7)
C11 N3 C8 C9 -3.4(5)
Fe1 N3 C8 C9 -168.3(3)
C7 C8 C9 C10 -167.9(5)
N3 C8 C9 C10 3.1(6)
C8 C9 C10 C11 -1.4(6)
C8 N3 C11 C12 -172.8(5)
Fe1 N3 C11 C12 -7.8(7)
C8 N3 C11 C10 2.6(5)
Fe1 N3 C11 C10 167.6(3)
C9 C10 C11 N3 -0.7(6)
C9 C10 C11 C12 174.8(5)
N3 C11 C12 C13 -6.6(8)
C10 C11 C12 C13 178.6(5)
N3 C11 C12 C121 167.8(5)
C10 C11 C12 C121 -7.1(7)
C16 N4 C13 C12 -176.8(5)
Fe1 N4 C13 C12 4.3(7)
C16 N4 C13 C14 0.2(5)
Fe1 N4 C13 C14 -178.7(3)
C11 C12 C13 N4 8.5(8)
C121 C12 C13 N4 -166.0(5)
C11 C12 C13 C14 -168.2(5)
C121 C12 C13 C14 17.3(7)
N4 C13 C14 C15 -1.6(6)
C12 C13 C14 C15 175.5(5)
C13 C14 C15 C16 2.2(6)
C13 N4 C16 C17 -177.4(5)
Fe1 N4 C16 C17 1.5(7)
C13 N4 C16 C15 1.1(5)
Fe1 N4 C16 C15 -180.0(3)
C14 C15 C16 N4 -2.1(6)
C14 C15 C16 C17 176.4(5)
N4 C16 C17 C18 10.9(8)
C15 C16 C17 C18 -167.4(5)
N4 C16 C17 C41 -161.5(5)
C15 C16 C17 C41 20.2(8)
C1 N1 C18 C17 -174.8(5)
Fe1 N1 C18 C17 -8.7(7)
C1 N1 C18 C19 1.3(5)
Fe1 N1 C18 C19 167.4(4)
C16 C17 C18 N1 -7.0(8)
C41 C17 C18 N1 165.2(5)
C16 C17 C18 C19 177.4(5)
C41 C17 C18 C19 -10.4(8)
N1 C18 C19 C20 -0.2(6)
C17 C18 C19 C20 175.9(5)
C18 C19 C20 C1 -0.9(6)
N1 C1 C20 C19 1.8(6)
C2 C1 C20 C19 -165.7(5)
C1 C2 C21 C26 -77.1(7)
C3 C2 C21 C26 113.5(6)
C1 C2 C21 C22 102.3(6)
C3 C2 C21 C22 -67.1(6)
C26 C21 C22 C23 0.3(8)
C2 C21 C22 C23 -179.1(5)
C21 C22 C23 C24 -1.2(8)
C22 C23 C24 C25 1.6(9)
C23 C24 C25 C26 -1.1(9)
C22 C21 C26 C25 0.2(8)
C2 C21 C26 C25 179.5(5)
C22 C21 C26 N27 178.5(5)
C2 C21 C26 N27 -2.2(8)
C24 C25 C26 C21 0.2(8)
C24 C25 C26 N27 -178.1(5)
C21 C26 N27 C28 154.7(5)
C25 C26 N27 C28 -27.0(8)
C26 N27 C28 O29 6.5(9)
C26 N27 C28 C30 -178.3(5)
O29 C28 C30 C35 -158.9(5)
N27 C28 C30 C35 25.7(8)
O29 C28 C30 C31 20.1(8)
N27 C28 C30 C31 -155.3(5)
C35 C30 C31 C32 -2.2(8)
C28 C30 C31 C32 178.8(5)
C30 C31 C32 C33 0.4(9)
C31 C32 C33 C34 1.0(9)
C32 C33 C34 C35 -0.5(9)
C32 C33 C34 C36 179.4(5)
C33 C34 C35 C30 -1.4(8)
C36 C34 C35 C30 178.7(5)
C31 C30 C35 C34 2.8(8)
C28 C30 C35 C34 -178.3(5)
C33 C34 C36 N37 -112.0(6)
C35 C34 C36 N37 67.9(7)
C34 C36 N37 C56 71.1(6)
C34 C36 N37 C67 -168.1(5)
C18 C17 C41 C42 -86.0(6)
C16 C17 C41 C42 86.8(6)
C18 C17 C41 C46 95.3(7)
C16 C17 C41 C46 -91.9(7)
C46 C41 C42 C43 -0.4(8)
C17 C41 C42 C43 -179.2(5)
C41 C42 C43 C44 1.1(8)
C42 C43 C44 C45 -1.8(9)
C43 C44 C45 C46 1.8(9)
C42 C41 C46 C45 0.4(9)
C17 C41 C46 C45 179.0(5)
C42 C41 C46 N47 179.0(5)
C17 C41 C46 N47 -2.3(9)
C44 C45 C46 C41 -1.0(9)
C44 C45 C46 N47 -179.6(5)
C41 C46 N47 C48 178.7(5)
C45 C46 N47 C48 -2.7(9)
C46 N47 C48 O49 -6.1(9)
C46 N47 C48 C50 172.0(5)
O49 C48 C50 C55 161.6(6)
N47 C48 C50 C55 -16.6(8)
O49 C48 C50 C51 -16.5(8)
N47 C48 C50 C51 165.3(5)
C55 C50 C51 C52 1.7(8)
C48 C50 C51 C52 179.9(5)
C50 C51 C52 C53 0.3(9)
C51 C52 C53 C54 -1.7(10)
C52 C53 C54 C55 0.9(9)
C52 C53 C54 C56 -176.2(6)
C53 C54 C55 C50 1.2(9)
C56 C54 C55 C50 178.1(5)
C51 C50 C55 C54 -2.5(8)
C48 C50 C55 C54 179.5(5)
C67 N37 C56 C54 60.2(6)
C36 N37 C56 C54 -179.3(5)
C55 C54 C56 N37 33.8(8)
C53 C54 C56 N37 -149.3(5)
C66 N61 C62 C63 -2.9(8)
Fe1 N61 C62 C63 170.1(4)
N61 C62 C63 C64 1.0(9)
C62 C63 C64 C65 2.6(9)
C63 C64 C65 C66 -4.3(8)
C63 C64 C65 C67 172.2(5)
C62 N61 C66 C65 1.0(8)
Fe1 N61 C66 C65 -171.7(4)
C64 C65 C66 N61 2.5(8)
C67 C65 C66 N61 -173.9(5)
C56 N37 C67 C65 180.0(5)
C36 N37 C67 C65 61.3(6)
C66 C65 C67 N37 65.7(7)
C64 C65 C67 N37 -110.7(6)
C11 C12 C121 C126 86.7(6)
C13 C12 C121 C126 -98.6(6)
C11 C12 C121 C122 -97.7(6)
C13 C12 C121 C122 77.0(6)
C126 C121 C122 C123 1.9(8)
C12 C121 C122 C123 -174.1(5)
C121 C122 C123 C124 0.1(8)
C122 C123 C124 C125 -1.6(8)
C123 C124 C125 C126 1.3(8)
C124 C125 C126 C121 0.7(8)
C124 C125 C126 N127 178.7(5)
C122 C121 C126 C125 -2.2(8)
C12 C121 C126 C125 173.3(5)
C122 C121 C126 N127 179.7(5)
C12 C121 C126 N127 -4.8(7)
C125 C126 N127 C128 20.2(8)
C121 C126 N127 C128 -161.7(5)
C126 N127 C128 O129 -0.2(9)
C126 N127 C128 C130 -175.9(5)
O129 C128 C130 C131 -37.4(7)
N127 C128 C130 C131 138.5(5)
O129 C128 C130 C135 138.2(6)
N127 C128 C130 C135 -45.9(7)
C135 C130 C131 C132 2.3(8)
C128 C130 C131 C132 178.0(5)
C130 C131 C132 C133 -1.4(9)
C131 C132 C133 C134 0.0(9)
C132 C133 C134 C135 0.5(8)
C132 C133 C134 C136 -176.5(5)
C133 C134 C135 C130 0.4(8)
C136 C134 C135 C130 177.3(5)
C131 C130 C135 C134 -1.8(8)
C128 C130 C135 C134 -177.2(5)
C135 C134 C136 N137 41.2(7)
C133 C134 C136 N137 -141.9(5)
C134 C136 N137 C156 177.1(5)
C134 C136 N137 C167 55.9(6)
C6 C7 C141 C146 111.5(6)
C8 C7 C141 C146 -80.6(7)
C6 C7 C141 C142 -67.0(6)
C8 C7 C141 C142 101.0(6)
C146 C141 C142 C143 0.0(8)
C7 C141 C142 C143 178.5(5)
C141 C142 C143 C144 0.4(9)
C142 C143 C144 C145 1.2(9)
C143 C144 C145 C146 -3.1(9)
C142 C141 C146 C145 -1.8(8)
C7 C141 C146 C145 179.8(5)
C142 C141 C146 N147 178.5(5)
C7 C141 C146 N147 0.1(8)
C144 C145 C146 C141 3.4(8)
C144 C145 C146 N147 -176.9(5)
C141 C146 N147 C148 -162.1(5)
C145 C146 N147 C148 18.2(9)
C146 N147 C148 O149 -4.6(9)
C146 N147 C148 C150 174.3(5)
O149 C148 C150 C151 -9.5(8)
N147 C148 C150 C151 171.6(5)
O149 C148 C150 C155 168.7(5)
N147 C148 C150 C155 -10.2(8)
C155 C150 C151 C152 0.2(9)
C148 C150 C151 C152 178.4(6)
C150 C151 C152 C153 0.5(11)
C151 C152 C153 C154 -1.2(12)
C152 C153 C154 C155 1.2(11)
C152 C153 C154 C156 -178.1(7)
C153 C154 C155 C150 -0.5(9)
C156 C154 C155 C150 178.8(5)
C151 C150 C155 C154 -0.2(8)
C148 C150 C155 C154 -178.3(5)
C136 N137 C156 C154 71.5(6)
C167 N137 C156 C154 -166.4(4)
C155 C154 C156 N137 69.0(7)
C153 C154 C156 N137 -111.7(7)
C166 N161 C162 C163 -3.7(8)
Fe1 N161 C162 C163 173.0(4)
N161 C162 C163 C164 3.2(8)
C162 C163 C164 C165 -0.2(8)
C163 C164 C165 C166 -1.9(8)
C163 C164 C165 C167 176.5(5)
C162 N161 C166 C165 1.4(7)
Fe1 N161 C166 C165 -175.2(4)
C164 C165 C166 N161 1.3(8)
C167 C165 C166 N161 -177.1(5)
C136 N137 C167 C165 -176.6(4)
C156 N137 C167 C165 62.0(6)
C164 C165 C167 N137 -108.3(6)
C166 C165 C167 N137 70.1(6)
C3 N2 Fe1 N3 -176.5(4)
C6 N2 Fe1 N3 2.5(4)
C3 N2 Fe1 N1 3.5(4)
C6 N2 Fe1 N1 -177.5(4)
C3 N2 Fe1 N161 -84.3(4)
C6 N2 Fe1 N161 94.7(4)
C3 N2 Fe1 N61 96.4(4)
C6 N2 Fe1 N61 -84.6(4)
C16 N4 Fe1 N3 168.5(4)
C13 N4 Fe1 N1 167.2(4)
C16 N4 Fe1 N1 -11.5(4)
C13 N4 Fe1 N161 -105.0(4)
C16 N4 Fe1 N161 76.4(4)
C13 N4 Fe1 N61 74.3(4)
C16 N4 Fe1 N61 -104.4(4)
C11 N3 Fe1 N2 -166.2(4)
C8 N3 Fe1 N2 -4.5(4)
C11 N3 Fe1 N4 14.4(4)
C8 N3 Fe1 N4 176.1(4)
C11 N3 Fe1 N161 103.6(4)
C8 N3 Fe1 N161 -94.8(4)
C11 N3 Fe1 N61 -73.2(4)
C8 N3 Fe1 N61 88.5(4)
C18 N1 Fe1 N2 -164.6(4)
C1 N1 Fe1 N2 -1.6(4)
C18 N1 Fe1 N4 14.8(4)
C1 N1 Fe1 N4 177.8(4)
C18 N1 Fe1 N161 -74.4(4)
C1 N1 Fe1 N161 88.7(4)
C18 N1 Fe1 N61 102.4(4)
C1 N1 Fe1 N61 -94.6(4)
C166 N161 Fe1 N2 -119.9(4)
C162 N161 Fe1 N2 63.6(4)
C166 N161 Fe1 N4 60.5(4)
C162 N161 Fe1 N4 -116.0(4)
C166 N161 Fe1 N3 -29.3(4)
C162 N161 Fe1 N3 154.2(4)
C166 N161 Fe1 N1 150.4(4)
C162 N161 Fe1 N1 -26.1(4)
C66 N61 Fe1 N2 -126.6(4)
C62 N61 Fe1 N2 60.9(4)
C66 N61 Fe1 N4 53.0(4)
C62 N61 Fe1 N4 -119.4(4)
C66 N61 Fe1 N3 143.0(4)
C62 N61 Fe1 N3 -29.5(4)
C66 N61 Fe1 N1 -36.7(4)
C62 N61 Fe1 N1 150.8(4)
